data_4083267
loop_
_publ_author_name
'Gray, Katherine'
'Page, Michael J.'
'Wagler, J\"org'
'Messerle, Barbara A.'

_publ_section_title
;
 Iridium(III) Cp* Complexes for the Efficient Hydroamination of Internal
 Alkynes
;
_journal_issue 17
_journal_name_full Organometallics
_journal_page_first 6270
_journal_paper_doi 10.1021/om300550k
_journal_volume 31
_journal_year 2012
_chemical_formula_moiety 'C27 H32 Cl Ir N2 P, C24 H20 B, 0.8(C6 H14)'
_chemical_formula_sum 'C55.8 H63.2 B Cl Ir N2 P'
_chemical_formula_weight 1031.31
_chemical_name_systematic
;
 ?
;
_space_group_IT_number 2
_symmetry_cell_setting triclinic
_symmetry_space_group_name_Hall '-P 1'
_symmetry_space_group_name_H-M 'P -1'
_atom_sites_solution_hydrogens geom
_atom_sites_solution_primary direct
_atom_sites_solution_secondary difmap
_audit_creation_method SHELXL-97
_cell_angle_alpha 97.5060(10)
_cell_angle_beta 100.4750(10)
_cell_angle_gamma 92.0980(10)
_cell_formula_units_Z 2
_cell_length_a 12.18970(10)
_cell_length_b 12.96200(10)
_cell_length_c 16.5879(2)
_cell_measurement_reflns_used 91131
_cell_measurement_temperature 100(2)
_cell_measurement_theta_max 33.142
_cell_measurement_theta_min 2.546
_cell_volume 2550.27(4)
_computing_cell_refinement 'HKL Scalepack (Otwinowski & Minor 1997)'
_computing_data_collection 'Nonius Collect, KappaCCD'
_computing_data_reduction 'Denzo and Scalepak (Otwinowski & Minor, 1997)'
_computing_molecular_graphics 'ORTEP32 for windows (Farugia)'
_computing_publication_material 'Ciftab (Sheldrick, 1997)'
_computing_structure_refinement 'SHELXL-97 (Sheldrick, 1997)'
_computing_structure_solution 'SHELXS-97 (Sheldrick, 1990)'
_diffrn_ambient_temperature 100(2)
_diffrn_measured_fraction_theta_full 0.999
_diffrn_measured_fraction_theta_max 0.999
_diffrn_measurement_device_type 'Nonius Kappa CCD area detector'
_diffrn_measurement_method 'phi and omega scans'
_diffrn_radiation_monochromator graphite
_diffrn_radiation_source 'fine-focus sealed tube'
_diffrn_radiation_type MoK\a
_diffrn_radiation_wavelength 0.71073
_diffrn_reflns_av_R_equivalents 0.0510
_diffrn_reflns_av_sigmaI/netI 0.0367
_diffrn_reflns_limit_h_max 18
_diffrn_reflns_limit_h_min -18
_diffrn_reflns_limit_k_max 19
_diffrn_reflns_limit_k_min -19
_diffrn_reflns_limit_l_max 25
_diffrn_reflns_limit_l_min -25
_diffrn_reflns_number 87992
_diffrn_reflns_theta_full 33.00
_diffrn_reflns_theta_max 33.00
_diffrn_reflns_theta_min 2.63
_exptl_absorpt_coefficient_mu 2.738
_exptl_absorpt_correction_T_max 0.685
_exptl_absorpt_correction_T_min 0.472
_exptl_absorpt_correction_type multi-scan
_exptl_absorpt_process_details SORTAV
_exptl_crystal_colour yellow
_exptl_crystal_density_diffrn 1.343
_exptl_crystal_density_method 'not measured'
_exptl_crystal_description piece
_exptl_crystal_F_000 1052
_exptl_crystal_size_max 0.33
_exptl_crystal_size_mid 0.27
_exptl_crystal_size_min 0.14
_refine_diff_density_max 1.701
_refine_diff_density_min -1.854
_refine_diff_density_rms 0.117
_refine_ls_extinction_method none
_refine_ls_goodness_of_fit_ref 1.060
_refine_ls_hydrogen_treatment constr
_refine_ls_matrix_type full
_refine_ls_number_parameters 573
_refine_ls_number_reflns 19221
_refine_ls_number_restraints 6
_refine_ls_restrained_S_all 1.063
_refine_ls_R_factor_all 0.0362
_refine_ls_R_factor_gt 0.0286
_refine_ls_shift/su_max 0.005
_refine_ls_shift/su_mean 0.000
_refine_ls_structure_factor_coef Fsqd
_refine_ls_weighting_details 'calc w=1/[\s^2^(Fo^2^)+(0.0401P)^2^+0.9469P] where P=(Fo^2^+2Fc^2^)/3'
_refine_ls_weighting_scheme calc
_refine_ls_wR_factor_gt 0.0704
_refine_ls_wR_factor_ref 0.0726
_reflns_number_gt 17183
_reflns_number_total 19221
_reflns_threshold_expression >2sigma(I)
_cod_data_source_file om300550k_si_001.cif
_cod_data_source_block compound_14a
_cod_original_sg_symbol_Hall -P1
_cod_original_sg_symbol_H-M P-1
_cod_original_formula_sum 'C55.80 H63.20 B Cl Ir N2 P'
_cod_database_code 4083267

loop_
_symmetry_equiv_pos_as_xyz
'x, y, z'
'-x, -y, -z'

loop_
_atom_site_label
_atom_site_type_symbol
_atom_site_fract_x
_atom_site_fract_y
_atom_site_fract_z
_atom_site_U_iso_or_equiv
_atom_site_adp_type
_atom_site_occupancy
_atom_site_symmetry_multiplicity
_atom_site_calc_flag
_atom_site_refinement_flags
_atom_site_disorder_assembly
_atom_site_disorder_group
Ir1 Ir 0.700018(6) 0.736740(5) 0.743500(4) 0.01323(2) Uani 1 1 d . . .
Cl1 Cl 0.54224(4) 0.75889(4) 0.63849(3) 0.02121(9) Uani 1 1 d . . .
P1 P 0.74984(4) 0.59386(4) 0.66251(3) 0.01509(9) Uani 1 1 d . . .
N1 N 0.58496(14) 0.64157(12) 0.78385(10) 0.0162(3) Uani 1 1 d . . .
N2 N 0.59460(15) 0.54186(13) 0.79990(11) 0.0173(3) Uani 1 1 d . . .
C1 C 0.85933(17) 0.83202(16) 0.77206(13) 0.0192(4) Uani 1 1 d . . .
C2 C 0.76908(18) 0.89567(15) 0.74627(13) 0.0192(4) Uani 1 1 d . . .
C3 C 0.69490(17) 0.89784(14) 0.80570(13) 0.0175(3) Uani 1 1 d . . .
C4 C 0.73929(17) 0.83541(14) 0.86673(12) 0.0173(3) Uani 1 1 d . . .
C5 C 0.83883(17) 0.79082(15) 0.84527(12) 0.0181(3) Uani 1 1 d . . .
C6 C 0.96201(19) 0.82252(18) 0.73601(15) 0.0263(4) Uani 1 1 d . . .
H6A H 0.9427 0.8221 0.6760 0.039 Uiso 1 1 calc R . .
H6B H 0.9960 0.7574 0.7477 0.039 Uiso 1 1 calc R . .
H6C H 1.0151 0.8817 0.7605 0.039 Uiso 1 1 calc R . .
C7 C 0.7581(2) 0.95957(18) 0.67675(15) 0.0281(5) Uani 1 1 d . . .
H7A H 0.7804 1.0326 0.6990 0.042 Uiso 1 1 calc R . .
H7B H 0.6802 0.9541 0.6474 0.042 Uiso 1 1 calc R . .
H7C H 0.8064 0.9339 0.6383 0.042 Uiso 1 1 calc R . .
C8 C 0.59232(19) 0.95825(16) 0.80243(15) 0.0240(4) Uani 1 1 d . . .
H8A H 0.5433 0.9297 0.8359 0.036 Uiso 1 1 calc R . .
H8B H 0.5527 0.9530 0.7449 0.036 Uiso 1 1 calc R . .
H8C H 0.6137 1.0316 0.8243 0.036 Uiso 1 1 calc R . .
C9 C 0.6929(2) 0.81732(17) 0.94155(13) 0.0240(4) Uani 1 1 d . . .
H9A H 0.7387 0.8583 0.9909 0.036 Uiso 1 1 calc R . .
H9B H 0.6938 0.7431 0.9475 0.036 Uiso 1 1 calc R . .
H9C H 0.6159 0.8387 0.9353 0.036 Uiso 1 1 calc R . .
C10 C 0.91848(19) 0.73262(17) 0.89911(14) 0.0242(4) Uani 1 1 d . . .
H10A H 0.9624 0.7816 0.9445 0.036 Uiso 1 1 calc R . .
H10B H 0.9687 0.6970 0.8663 0.036 Uiso 1 1 calc R . .
H10C H 0.8766 0.6810 0.9219 0.036 Uiso 1 1 calc R . .
C11 C 0.48584(17) 0.66927(16) 0.80142(13) 0.0200(4) Uani 1 1 d . . .
H11 H 0.4566 0.7356 0.7963 0.024 Uiso 1 1 calc R . .
C12 C 0.43178(18) 0.58679(17) 0.82825(13) 0.0213(4) Uani 1 1 d . . .
H12 H 0.3610 0.5859 0.8445 0.026 Uiso 1 1 calc R . .
C13 C 0.50345(18) 0.50691(16) 0.82603(13) 0.0202(4) Uani 1 1 d . . .
H13 H 0.4908 0.4394 0.8403 0.024 Uiso 1 1 calc R . .
C14 C 0.69062(18) 0.48467(16) 0.78493(13) 0.0202(4) Uani 1 1 d . . .
H14A H 0.6846 0.4150 0.8027 0.024 Uiso 1 1 calc R . .
H14B H 0.7597 0.5223 0.8180 0.024 Uiso 1 1 calc R . .
C15 C 0.69760(18) 0.47221(15) 0.69273(13) 0.0199(4) Uani 1 1 d . . .
H15A H 0.6225 0.4510 0.6592 0.024 Uiso 1 1 calc R . .
H15B H 0.7479 0.4163 0.6809 0.024 Uiso 1 1 calc R . .
C16 C 0.89848(17) 0.57287(16) 0.66671(13) 0.0191(4) Uani 1 1 d . . .
C17 C 0.96118(19) 0.53671(17) 0.73540(14) 0.0236(4) Uani 1 1 d . . .
H17 H 0.9258 0.5215 0.7794 0.028 Uiso 1 1 calc R . .
C18 C 1.0744(2) 0.5228(2) 0.74029(16) 0.0310(5) Uani 1 1 d . . .
H18 H 1.1159 0.4980 0.7873 0.037 Uiso 1 1 calc R . .
C19 C 1.1269(2) 0.5450(2) 0.67641(17) 0.0365(6) Uani 1 1 d . . .
H19 H 1.2046 0.5360 0.6799 0.044 Uiso 1 1 calc R . .
C20 C 1.0658(2) 0.5803(2) 0.60758(16) 0.0352(6) Uani 1 1 d . . .
H20 H 1.1016 0.5954 0.5638 0.042 Uiso 1 1 calc R . .
C21 C 0.9521(2) 0.5937(2) 0.60239(15) 0.0277(5) Uani 1 1 d . . .
H21 H 0.9105 0.6172 0.5547 0.033 Uiso 1 1 calc R . .
C22 C 0.69754(17) 0.58811(15) 0.55229(12) 0.0175(3) Uani 1 1 d . . .
C23 C 0.65393(18) 0.49633(17) 0.50071(14) 0.0224(4) Uani 1 1 d . . .
H23 H 0.6486 0.4329 0.5231 0.027 Uiso 1 1 calc R . .
C24 C 0.6182(2) 0.49832(19) 0.41584(14) 0.0275(5) Uani 1 1 d . . .
H24 H 0.5876 0.4362 0.3808 0.033 Uiso 1 1 calc R . .
C25 C 0.6270(2) 0.5894(2) 0.38295(14) 0.0284(5) Uani 1 1 d . . .
H25 H 0.6033 0.5898 0.3252 0.034 Uiso 1 1 calc R . .
C26 C 0.6705(2) 0.68125(19) 0.43390(14) 0.0270(4) Uani 1 1 d . . .
H26 H 0.6763 0.7442 0.4110 0.032 Uiso 1 1 calc R . .
C27 C 0.70523(19) 0.68040(17) 0.51821(13) 0.0223(4) Uani 1 1 d . . .
H27 H 0.7345 0.7431 0.5530 0.027 Uiso 1 1 calc R . .
B1 B 0.72747(19) 0.25130(17) 0.95584(14) 0.0171(4) Uani 1 1 d . . .
C28 C 0.71323(17) 0.19383(15) 1.03637(12) 0.0174(3) Uani 1 1 d . . .
C29 C 0.76207(17) 0.23509(16) 1.11802(13) 0.0192(4) Uani 1 1 d . . .
H29 H 0.8025 0.3010 1.1277 0.023 Uiso 1 1 calc R . .
C30 C 0.75372(18) 0.18327(18) 1.18572(14) 0.0233(4) Uani 1 1 d . . .
H30 H 0.7872 0.2146 1.2400 0.028 Uiso 1 1 calc R . .
C31 C 0.69666(19) 0.08622(19) 1.17386(15) 0.0261(4) Uani 1 1 d . . .
H31 H 0.6914 0.0504 1.2196 0.031 Uiso 1 1 calc R . .
C32 C 0.64739(19) 0.04232(17) 1.09413(14) 0.0239(4) Uani 1 1 d . . .
H32 H 0.6083 -0.0242 1.0849 0.029 Uiso 1 1 calc R . .
C33 C 0.65512(19) 0.09573(16) 1.02741(13) 0.0211(4) Uani 1 1 d . . .
H33 H 0.6196 0.0646 0.9735 0.025 Uiso 1 1 calc R . .
C34 C 0.83218(17) 0.20281(15) 0.91577(12) 0.0179(3) Uani 1 1 d . . .
C35 C 0.87468(18) 0.10607(16) 0.93119(14) 0.0213(4) Uani 1 1 d . . .
H35 H 0.8414 0.0667 0.9659 0.026 Uiso 1 1 calc R . .
C36 C 0.96404(19) 0.06570(18) 0.89739(15) 0.0268(5) Uani 1 1 d . . .
H36 H 0.9909 0.0007 0.9101 0.032 Uiso 1 1 calc R . .
C37 C 1.0136(2) 0.1204(2) 0.84522(17) 0.0312(5) Uani 1 1 d . . .
H37 H 1.0740 0.0932 0.8219 0.037 Uiso 1 1 calc R . .
C38 C 0.9732(2) 0.21567(19) 0.82788(15) 0.0287(5) Uani 1 1 d . . .
H38 H 1.0059 0.2540 0.7923 0.034 Uiso 1 1 calc R . .
C39 C 0.88475(19) 0.25509(17) 0.86260(14) 0.0232(4) Uani 1 1 d . . .
H39 H 0.8588 0.3203 0.8497 0.028 Uiso 1 1 calc R . .
C40 C 0.61105(17) 0.23457(14) 0.88533(12) 0.0171(3) Uani 1 1 d . . .
C41 C 0.50513(17) 0.23247(15) 0.90880(13) 0.0195(4) Uani 1 1 d . . .
H41 H 0.5019 0.2392 0.9660 0.023 Uiso 1 1 calc R . .
C42 C 0.40544(19) 0.22091(16) 0.85108(14) 0.0228(4) Uani 1 1 d . . .
H42 H 0.3361 0.2187 0.8694 0.027 Uiso 1 1 calc R . .
C43 C 0.4067(2) 0.21258(17) 0.76713(15) 0.0268(4) Uani 1 1 d . . .
H43 H 0.3389 0.2051 0.7277 0.032 Uiso 1 1 calc R . .
C44 C 0.5095(2) 0.21543(17) 0.74170(14) 0.0252(4) Uani 1 1 d . . .
H44 H 0.5119 0.2101 0.6844 0.030 Uiso 1 1 calc R . .
C45 C 0.60882(19) 0.22600(15) 0.79998(13) 0.0203(4) Uani 1 1 d . . .
H45 H 0.6778 0.2274 0.7810 0.024 Uiso 1 1 calc R . .
C46 C 0.75257(17) 0.37755(15) 0.98786(12) 0.0158(3) Uani 1 1 d . . .
C47 C 0.86173(18) 0.42292(15) 1.01665(13) 0.0200(4) Uani 1 1 d . . .
H47 H 0.9230 0.3804 1.0130 0.024 Uiso 1 1 calc R . .
C48 C 0.88372(18) 0.52766(16) 1.05037(14) 0.0219(4) Uani 1 1 d . . .
H48 H 0.9587 0.5550 1.0692 0.026 Uiso 1 1 calc R . .
C49 C 0.79588(18) 0.59221(16) 1.05649(13) 0.0209(4) Uani 1 1 d . . .
H49 H 0.8102 0.6634 1.0798 0.025 Uiso 1 1 calc R . .
C50 C 0.68703(18) 0.55054(15) 1.02790(13) 0.0205(4) Uani 1 1 d . . .
H50 H 0.6261 0.5936 1.0310 0.025 Uiso 1 1 calc R . .
C51 C 0.66691(17) 0.44569(15) 0.99473(12) 0.0176(3) Uani 1 1 d . . .
H51 H 0.5917 0.4191 0.9759 0.021 Uiso 1 1 calc R . .
C1S C 0.3179(7) 0.8057(4) 0.4505(4) 0.091(2) Uani 0.80 1 d P A 1
H1S1 H 0.3064 0.8121 0.3914 0.136 Uiso 0.80 1 calc PR A 1
H1S2 H 0.2460 0.7888 0.4656 0.136 Uiso 0.80 1 calc PR A 1
H1S3 H 0.3684 0.7500 0.4621 0.136 Uiso 0.80 1 calc PR A 1
C2S C 0.3694(5) 0.9085(5) 0.5010(4) 0.086(2) Uani 0.80 1 d P A 1
H2S1 H 0.3144 0.9624 0.4935 0.103 Uiso 0.80 1 calc PR A 1
H2S2 H 0.3843 0.8999 0.5604 0.103 Uiso 0.80 1 calc PR A 1
C3S C 0.4777(5) 0.9471(4) 0.4780(3) 0.0610(13) Uani 0.80 1 d P . 1
H3S1 H 0.5351 0.8965 0.4908 0.073 Uiso 0.80 1 calc PR . 1
H3S2 H 0.4648 0.9490 0.4176 0.073 Uiso 0.80 1 calc PR . 1
C4S C 0.9326(12) 0.7920(11) 0.3891(8) 0.0796(17) Uani 0.40 1 d PU B 1
H4S1 H 0.9118 0.8212 0.3372 0.119 Uiso 0.40 1 calc PR B 1
H4S2 H 0.8810 0.7322 0.3892 0.119 Uiso 0.40 1 calc PR B 1
H4S3 H 1.0090 0.7692 0.3939 0.119 Uiso 0.40 1 calc PR B 1
C5S C 0.9263(12) 0.8749(10) 0.4620(8) 0.0796(17) Uani 0.40 1 d P B 1
H5S1 H 0.8473 0.8782 0.4683 0.095 Uiso 0.40 1 calc PR B 1
H5S2 H 0.9687 0.8527 0.5129 0.095 Uiso 0.40 1 calc PR B 1
C6S C 0.9705(12) 0.9831(11) 0.4553(8) 0.0796(17) Uani 0.40 1 d P B 1
H6S1 H 0.9189 1.0112 0.4113 0.095 Uiso 0.40 1 calc PR B 1
H6S2 H 1.0438 0.9780 0.4377 0.095 Uiso 0.40 1 calc PR B 1
C7S C 0.9849(12) 1.0602(10) 0.5344(8) 0.0796(17) Uani 0.40 1 d P B 1
H7S1 H 0.9145 1.0599 0.5561 0.095 Uiso 0.40 1 calc PR B 1
H7S2 H 1.0443 1.0380 0.5766 0.095 Uiso 0.40 1 calc PR B 1
C8S C 1.0156(12) 1.1699(10) 0.5201(8) 0.0796(17) Uani 0.40 1 d P B 1
H8S1 H 1.0893 1.1707 0.5031 0.095 Uiso 0.40 1 calc PR B 1
H8S2 H 0.9600 1.1888 0.4739 0.095 Uiso 0.40 1 calc PR B 1
C9S C 1.0206(12) 1.2493(11) 0.5929(8) 0.0796(17) Uani 0.40 1 d P B 1
H9S1 H 0.9447 1.2607 0.6025 0.119 Uiso 0.40 1 calc PR B 1
H9S2 H 1.0553 1.3147 0.5831 0.119 Uiso 0.40 1 calc PR B 1
H9S3 H 1.0650 1.2253 0.6416 0.119 Uiso 0.40 1 calc PR B 1

loop_
_atom_site_aniso_label
_atom_site_aniso_U_11
_atom_site_aniso_U_22
_atom_site_aniso_U_33
_atom_site_aniso_U_23
_atom_site_aniso_U_13
_atom_site_aniso_U_12
Ir1 0.01378(3) 0.01160(3) 0.01439(4) 0.00299(2) 0.00210(2) 0.00025(2)
Cl1 0.0190(2) 0.0227(2) 0.0206(2) 0.00552(17) -0.00178(17) 0.00316(17)
P1 0.0160(2) 0.0143(2) 0.0150(2) 0.00230(16) 0.00304(17) 0.00045(16)
N1 0.0168(7) 0.0143(7) 0.0182(8) 0.0032(5) 0.0043(6) 0.0006(5)
N2 0.0198(8) 0.0155(7) 0.0185(8) 0.0056(6) 0.0059(6) 0.0014(6)
C1 0.0169(9) 0.0193(9) 0.0196(9) 0.0006(7) 0.0017(7) -0.0052(7)
C2 0.0222(9) 0.0147(8) 0.0208(9) 0.0050(7) 0.0040(7) -0.0028(7)
C3 0.0199(9) 0.0116(8) 0.0203(9) 0.0019(6) 0.0023(7) -0.0011(6)
C4 0.0215(9) 0.0126(8) 0.0171(8) 0.0006(6) 0.0032(7) -0.0013(6)
C5 0.0197(9) 0.0151(8) 0.0187(9) 0.0018(6) 0.0021(7) -0.0001(7)
C6 0.0207(10) 0.0270(11) 0.0300(11) -0.0010(8) 0.0063(8) -0.0059(8)
C7 0.0341(12) 0.0239(10) 0.0285(11) 0.0126(8) 0.0064(9) -0.0035(9)
C8 0.0265(11) 0.0162(9) 0.0289(11) 0.0022(7) 0.0042(8) 0.0066(7)
C9 0.0335(12) 0.0211(9) 0.0191(10) 0.0034(7) 0.0089(8) 0.0020(8)
C10 0.0245(10) 0.0229(10) 0.0224(10) 0.0024(7) -0.0034(8) 0.0039(8)
C11 0.0167(9) 0.0191(9) 0.0246(10) 0.0022(7) 0.0054(7) 0.0001(7)
C12 0.0192(9) 0.0251(10) 0.0205(9) 0.0039(7) 0.0060(7) -0.0025(7)
C13 0.0230(10) 0.0210(9) 0.0177(9) 0.0062(7) 0.0052(7) -0.0044(7)
C14 0.0231(10) 0.0170(8) 0.0231(10) 0.0085(7) 0.0069(8) 0.0039(7)
C15 0.0240(10) 0.0141(8) 0.0230(10) 0.0033(7) 0.0080(8) 0.0014(7)
C16 0.0173(9) 0.0199(9) 0.0197(9) -0.0007(7) 0.0045(7) 0.0017(7)
C17 0.0217(10) 0.0272(10) 0.0218(10) 0.0031(8) 0.0038(8) 0.0052(8)
C18 0.0230(11) 0.0380(13) 0.0302(12) 0.0012(9) 0.0014(9) 0.0098(9)
C19 0.0197(11) 0.0541(17) 0.0345(13) -0.0022(11) 0.0066(10) 0.0086(10)
C20 0.0251(12) 0.0549(17) 0.0270(12) 0.0014(11) 0.0111(10) 0.0034(11)
C21 0.0224(10) 0.0389(13) 0.0216(10) 0.0020(9) 0.0056(8) 0.0011(9)
C22 0.0171(8) 0.0198(9) 0.0149(8) 0.0016(6) 0.0021(7) 0.0002(7)
C23 0.0223(10) 0.0208(9) 0.0229(10) -0.0018(7) 0.0048(8) -0.0010(7)
C24 0.0233(10) 0.0339(12) 0.0212(10) -0.0071(8) 0.0020(8) -0.0043(9)
C25 0.0271(11) 0.0402(13) 0.0155(9) 0.0003(8) -0.0001(8) 0.0041(9)
C26 0.0305(12) 0.0323(12) 0.0190(10) 0.0076(8) 0.0034(8) 0.0034(9)
C27 0.0257(10) 0.0226(9) 0.0179(9) 0.0027(7) 0.0024(8) -0.0008(8)
B1 0.0175(9) 0.0151(9) 0.0190(10) 0.0041(7) 0.0029(8) -0.0008(7)
C28 0.0174(8) 0.0155(8) 0.0201(9) 0.0047(6) 0.0043(7) 0.0026(6)
C29 0.0156(8) 0.0214(9) 0.0210(9) 0.0056(7) 0.0030(7) 0.0010(7)
C30 0.0183(9) 0.0322(11) 0.0203(10) 0.0083(8) 0.0028(7) 0.0027(8)
C31 0.0233(10) 0.0306(11) 0.0292(11) 0.0167(9) 0.0080(9) 0.0058(8)
C32 0.0261(10) 0.0193(9) 0.0297(11) 0.0100(8) 0.0098(9) 0.0023(8)
C33 0.0257(10) 0.0162(8) 0.0222(10) 0.0045(7) 0.0055(8) 0.0008(7)
C34 0.0179(9) 0.0163(8) 0.0186(9) 0.0010(6) 0.0024(7) -0.0011(6)
C35 0.0204(9) 0.0160(8) 0.0262(10) 0.0011(7) 0.0025(8) 0.0001(7)
C36 0.0227(10) 0.0208(10) 0.0346(12) -0.0041(8) 0.0049(9) 0.0027(8)
C37 0.0235(11) 0.0305(12) 0.0378(13) -0.0080(10) 0.0105(10) -0.0004(9)
C38 0.0271(11) 0.0298(11) 0.0298(12) -0.0016(9) 0.0120(9) -0.0046(9)
C39 0.0244(10) 0.0205(9) 0.0254(10) 0.0024(7) 0.0076(8) -0.0016(7)
C40 0.0197(9) 0.0118(7) 0.0191(9) 0.0030(6) 0.0014(7) -0.0003(6)
C41 0.0200(9) 0.0162(8) 0.0224(9) 0.0052(7) 0.0025(7) -0.0010(7)
C42 0.0205(9) 0.0190(9) 0.0281(11) 0.0069(8) 0.0002(8) -0.0012(7)
C43 0.0259(11) 0.0226(10) 0.0288(11) 0.0067(8) -0.0046(9) -0.0016(8)
C44 0.0325(12) 0.0220(10) 0.0198(10) 0.0045(7) -0.0001(8) 0.0022(8)
C45 0.0254(10) 0.0150(8) 0.0210(9) 0.0043(7) 0.0043(8) 0.0013(7)
C46 0.0183(8) 0.0143(8) 0.0154(8) 0.0049(6) 0.0029(7) -0.0012(6)
C47 0.0194(9) 0.0153(8) 0.0243(10) 0.0040(7) 0.0009(7) 0.0005(7)
C48 0.0189(9) 0.0189(9) 0.0262(10) 0.0035(7) 0.0000(8) -0.0032(7)
C49 0.0244(10) 0.0149(8) 0.0230(10) 0.0027(7) 0.0039(8) -0.0019(7)
C50 0.0220(9) 0.0160(8) 0.0239(10) 0.0031(7) 0.0054(8) 0.0016(7)
C51 0.0174(9) 0.0159(8) 0.0196(9) 0.0032(6) 0.0036(7) -0.0001(6)
C1S 0.148(7) 0.047(3) 0.071(4) 0.015(3) 0.001(4) 0.003(3)
C2S 0.082(4) 0.107(5) 0.081(4) 0.062(4) 0.005(3) 0.039(4)
C3S 0.083(4) 0.053(3) 0.047(2) 0.0144(19) 0.002(2) 0.030(2)
C4S 0.082(3) 0.088(3) 0.073(3) 0.008(2) 0.036(3) -0.025(2)
C5S 0.082(3) 0.088(3) 0.073(3) 0.008(2) 0.036(3) -0.025(2)
C6S 0.082(3) 0.088(3) 0.073(3) 0.008(2) 0.036(3) -0.025(2)
C7S 0.082(3) 0.088(3) 0.073(3) 0.008(2) 0.036(3) -0.025(2)
C8S 0.082(3) 0.088(3) 0.073(3) 0.008(2) 0.036(3) -0.025(2)
C9S 0.082(3) 0.088(3) 0.073(3) 0.008(2) 0.036(3) -0.025(2)

loop_
_atom_type_symbol
_atom_type_description
_atom_type_scat_dispersion_real
_atom_type_scat_dispersion_imag
_atom_type_scat_source
C C 0.0033 0.0016 'International Tables Vol C Tables 4.2.6.8 and 6.1.1.4'
H H 0.0000 0.0000 'International Tables Vol C Tables 4.2.6.8 and 6.1.1.4'
N N 0.0061 0.0033 'International Tables Vol C Tables 4.2.6.8 and 6.1.1.4'
B B 0.0013 0.0007 'International Tables Vol C Tables 4.2.6.8 and 6.1.1.4'
P P 0.1023 0.0942 'International Tables Vol C Tables 4.2.6.8 and 6.1.1.4'
Cl Cl 0.1484 0.1585 'International Tables Vol C Tables 4.2.6.8 and 6.1.1.4'
Ir Ir -1.4442 7.9887 'International Tables Vol C Tables 4.2.6.8 and 6.1.1.4'

loop_
_geom_angle_atom_site_label_1
_geom_angle_atom_site_label_2
_geom_angle_atom_site_label_3
_geom_angle
_geom_angle_site_symmetry_1
N1 Ir1 C5 109.99(7) .
N1 Ir1 C2 146.44(7) .
C5 Ir1 C2 64.39(8) .
N1 Ir1 C1 148.47(7) .
C5 Ir1 C1 38.49(8) .
C2 Ir1 C1 38.16(8) .
N1 Ir1 C3 108.13(7) .
C5 Ir1 C3 64.00(7) .
C2 Ir1 C3 38.52(7) .
C1 Ir1 C3 63.90(8) .
N1 Ir1 C4 91.39(7) .
C5 Ir1 C4 38.23(7) .
C2 Ir1 C4 63.41(7) .
C1 Ir1 C4 63.46(8) .
C3 Ir1 C4 37.33(7) .
N1 Ir1 P1 90.06(5) .
C5 Ir1 P1 109.47(5) .
C2 Ir1 P1 123.39(6) .
C1 Ir1 P1 100.03(6) .
C3 Ir1 P1 161.78(6) .
C4 Ir1 P1 144.95(5) .
N1 Ir1 Cl1 83.26(5) .
C5 Ir1 Cl1 154.64(5) .
C2 Ir1 Cl1 92.42(6) .
C1 Ir1 Cl1 125.78(6) .
C3 Ir1 Cl1 91.64(5) .
C4 Ir1 Cl1 123.45(5) .
P1 Ir1 Cl1 91.496(18) .
C22 P1 C16 102.47(9) .
C22 P1 C15 106.64(10) .
C16 P1 C15 102.26(10) .
C22 P1 Ir1 114.79(7) .
C16 P1 Ir1 118.88(7) .
C15 P1 Ir1 110.45(7) .
C11 N1 N2 105.84(16) .
C11 N1 Ir1 125.91(13) .
N2 N1 Ir1 128.23(13) .
C13 N2 N1 110.90(17) .
C13 N2 C14 127.80(17) .
N1 N2 C14 121.22(16) .
C2 C1 C5 107.85(18) .
C2 C1 C6 125.3(2) .
C5 C1 C6 126.4(2) .
C2 C1 Ir1 70.33(11) .
C5 C1 Ir1 70.00(11) .
C6 C1 Ir1 131.20(15) .
C1 C2 C3 108.07(17) .
C1 C2 C7 127.0(2) .
C3 C2 C7 124.60(19) .
C1 C2 Ir1 71.51(11) .
C3 C2 Ir1 71.67(11) .
C7 C2 Ir1 127.86(15) .
C4 C3 C2 107.74(17) .
C4 C3 C8 127.41(19) .
C2 C3 C8 124.83(19) .
C4 C3 Ir1 71.86(11) .
C2 C3 Ir1 69.81(11) .
C8 C3 Ir1 124.97(14) .
C3 C4 C5 108.80(17) .
C3 C4 C9 126.78(19) .
C5 C4 C9 124.42(18) .
C3 C4 Ir1 70.81(11) .
C5 C4 Ir1 69.27(11) .
C9 C4 Ir1 125.93(14) .
C4 C5 C1 107.42(17) .
C4 C5 C10 125.41(19) .
C1 C5 C10 125.91(19) .
C4 C5 Ir1 72.50(11) .
C1 C5 Ir1 71.51(11) .
C10 C5 Ir1 131.44(14) .
C1 C6 H6A 109.5 .
C1 C6 H6B 109.5 .
H6A C6 H6B 109.5 .
C1 C6 H6C 109.5 .
H6A C6 H6C 109.5 .
H6B C6 H6C 109.5 .
C2 C7 H7A 109.5 .
C2 C7 H7B 109.5 .
H7A C7 H7B 109.5 .
C2 C7 H7C 109.5 .
H7A C7 H7C 109.5 .
H7B C7 H7C 109.5 .
C3 C8 H8A 109.5 .
C3 C8 H8B 109.5 .
H8A C8 H8B 109.5 .
C3 C8 H8C 109.5 .
H8A C8 H8C 109.5 .
H8B C8 H8C 109.5 .
C4 C9 H9A 109.5 .
C4 C9 H9B 109.5 .
H9A C9 H9B 109.5 .
C4 C9 H9C 109.5 .
H9A C9 H9C 109.5 .
H9B C9 H9C 109.5 .
C5 C10 H10A 109.5 .
C5 C10 H10B 109.5 .
H10A C10 H10B 109.5 .
C5 C10 H10C 109.5 .
H10A C10 H10C 109.5 .
H10B C10 H10C 109.5 .
N1 C11 C12 110.43(18) .
N1 C11 H11 124.8 .
C12 C11 H11 124.8 .
C13 C12 C11 105.15(18) .
C13 C12 H12 127.4 .
C11 C12 H12 127.4 .
N2 C13 C12 107.67(18) .
N2 C13 H13 126.2 .
C12 C13 H13 126.2 .
N2 C14 C15 110.63(17) .
N2 C14 H14A 109.5 .
C15 C14 H14A 109.5 .
N2 C14 H14B 109.5 .
C15 C14 H14B 109.5 .
H14A C14 H14B 108.1 .
C14 C15 P1 111.90(14) .
C14 C15 H15A 109.2 .
P1 C15 H15A 109.2 .
C14 C15 H15B 109.2 .
P1 C15 H15B 109.2 .
H15A C15 H15B 107.9 .
C17 C16 C21 118.5(2) .
C17 C16 P1 120.28(16) .
C21 C16 P1 121.20(17) .
C18 C17 C16 120.9(2) .
C18 C17 H17 119.5 .
C16 C17 H17 119.5 .
C17 C18 C19 120.0(2) .
C17 C18 H18 120.0 .
C19 C18 H18 120.0 .
C20 C19 C18 119.8(2) .
C20 C19 H19 120.1 .
C18 C19 H19 120.1 .
C19 C20 C21 120.2(2) .
C19 C20 H20 119.9 .
C21 C20 H20 119.9 .
C20 C21 C16 120.5(2) .
C20 C21 H21 119.7 .
C16 C21 H21 119.7 .
C27 C22 C23 119.37(19) .
C27 C22 P1 117.23(15) .
C23 C22 P1 123.37(16) .
C22 C23 C24 119.6(2) .
C22 C23 H23 120.2 .
C24 C23 H23 120.2 .
C25 C24 C23 120.4(2) .
C25 C24 H24 119.8 .
C23 C24 H24 119.8 .
C24 C25 C26 120.3(2) .
C24 C25 H25 119.9 .
C26 C25 H25 119.9 .
C27 C26 C25 119.8(2) .
C27 C26 H26 120.1 .
C25 C26 H26 120.1 .
C26 C27 C22 120.5(2) .
C26 C27 H27 119.8 .
C22 C27 H27 119.8 .
C28 B1 C34 109.28(16) .
C28 B1 C46 107.90(16) .
C34 B1 C46 110.63(16) .
C28 B1 C40 110.73(16) .
C34 B1 C40 110.03(16) .
C46 B1 C40 108.24(16) .
C29 C28 C33 114.99(18) .
C29 C28 B1 123.20(17) .
C33 C28 B1 121.72(18) .
C30 C29 C28 122.7(2) .
C30 C29 H29 118.6 .
C28 C29 H29 118.6 .
C31 C30 C29 120.3(2) .
C31 C30 H30 119.9 .
C29 C30 H30 119.9 .
C32 C31 C30 118.9(2) .
C32 C31 H31 120.5 .
C30 C31 H31 120.5 .
C31 C32 C33 120.1(2) .
C31 C32 H32 120.0 .
C33 C32 H32 120.0 .
C32 C33 C28 123.0(2) .
C32 C33 H33 118.5 .
C28 C33 H33 118.5 .
C39 C34 C35 115.08(19) .
C39 C34 B1 122.00(18) .
C35 C34 B1 122.92(18) .
C36 C35 C34 122.6(2) .
C36 C35 H35 118.7 .
C34 C35 H35 118.7 .
C37 C36 C35 120.2(2) .
C37 C36 H36 119.9 .
C35 C36 H36 119.9 .
C38 C37 C36 118.8(2) .
C38 C37 H37 120.6 .
C36 C37 H37 120.6 .
C37 C38 C39 120.2(2) .
C37 C38 H38 119.9 .
C39 C38 H38 119.9 .
C38 C39 C34 123.1(2) .
C38 C39 H39 118.5 .
C34 C39 H39 118.5 .
C45 C40 C41 115.33(19) .
C45 C40 B1 123.66(18) .
C41 C40 B1 120.95(18) .
C42 C41 C40 122.4(2) .
C42 C41 H41 118.8 .
C40 C41 H41 118.8 .
C43 C42 C41 120.5(2) .
C43 C42 H42 119.8 .
C41 C42 H42 119.8 .
C42 C43 C44 118.7(2) .
C42 C43 H43 120.6 .
C44 C43 H43 120.6 .
C43 C44 C45 120.3(2) .
C43 C44 H44 119.8 .
C45 C44 H44 119.8 .
C44 C45 C40 122.7(2) .
C44 C45 H45 118.6 .
C40 C45 H45 118.6 .
C51 C46 C47 115.06(18) .
C51 C46 B1 122.57(17) .
C47 C46 B1 122.17(17) .
C48 C47 C46 122.78(19) .
C48 C47 H47 118.6 .
C46 C47 H47 118.6 .
C49 C48 C47 120.11(19) .
C49 C48 H48 119.9 .
C47 C48 H48 119.9 .
C50 C49 C48 118.78(19) .
C50 C49 H49 120.6 .
C48 C49 H49 120.6 .
C49 C50 C51 120.18(19) .
C49 C50 H50 119.9 .
C51 C50 H50 119.9 .
C50 C51 C46 123.08(19) .
C50 C51 H51 118.5 .
C46 C51 H51 118.5 .
C3S C2S C1S 114.2(6) .
C3S C2S H2S1 108.7 .
C1S C2S H2S1 108.7 .
C3S C2S H2S2 108.7 .
C1S C2S H2S2 108.7 .
H2S1 C2S H2S2 107.6 .
C3S C3S C2S 114.1(6) 2_676
C3S C3S H3S1 108.7 2_676
C2S C3S H3S1 108.7 .
C3S C3S H3S2 108.7 2_676
C2S C3S H3S2 108.7 .
H3S1 C3S H3S2 107.6 .
C6S C5S C4S 115.5(10) .
C6S C5S H5S1 108.4 .
C4S C5S H5S1 108.4 .
C6S C5S H5S2 108.4 .
C4S C5S H5S2 108.4 .
H5S1 C5S H5S2 107.5 .
C5S C6S C7S 115.0(9) .
C5S C6S H6S1 108.5 .
C7S C6S H6S1 108.5 .
C5S C6S H6S2 108.5 .
C7S C6S H6S2 108.5 .
H6S1 C6S H6S2 107.5 .
C8S C7S C6S 111.9(10) .
C8S C7S H7S1 109.2 .
C6S C7S H7S1 109.2 .
C8S C7S H7S2 109.2 .
C6S C7S H7S2 109.2 .
H7S1 C7S H7S2 107.9 .
C9S C8S C7S 114.1(10) .
C9S C8S H8S1 108.7 .
C7S C8S H8S1 108.7 .
C9S C8S H8S2 108.7 .
C7S C8S H8S2 108.7 .
H8S1 C8S H8S2 107.6 .

loop_
_geom_bond_atom_site_label_1
_geom_bond_atom_site_label_2
_geom_bond_distance
_geom_bond_site_symmetry_2
Ir1 N1 2.0898(17) .
Ir1 C5 2.184(2) .
Ir1 C2 2.1884(19) .
Ir1 C1 2.204(2) .
Ir1 C3 2.2133(19) .
Ir1 C4 2.2271(19) .
Ir1 P1 2.3093(5) .
Ir1 Cl1 2.4018(5) .
P1 C22 1.814(2) .
P1 C16 1.832(2) .
P1 C15 1.842(2) .
N1 C11 1.344(3) .
N1 N2 1.358(2) .
N2 C13 1.348(3) .
N2 C14 1.450(3) .
C1 C2 1.436(3) .
C1 C5 1.447(3) .
C1 C6 1.484(3) .
C2 C3 1.452(3) .
C2 C7 1.495(3) .
C3 C4 1.421(3) .
C3 C8 1.496(3) .
C4 C5 1.445(3) .
C4 C9 1.495(3) .
C5 C10 1.491(3) .
C6 H6A 0.9800 .
C6 H6B 0.9800 .
C6 H6C 0.9800 .
C7 H7A 0.9800 .
C7 H7B 0.9800 .
C7 H7C 0.9800 .
C8 H8A 0.9800 .
C8 H8B 0.9800 .
C8 H8C 0.9800 .
C9 H9A 0.9800 .
C9 H9B 0.9800 .
C9 H9C 0.9800 .
C10 H10A 0.9800 .
C10 H10B 0.9800 .
C10 H10C 0.9800 .
C11 C12 1.398(3) .
C11 H11 0.9500 .
C12 C13 1.380(3) .
C12 H12 0.9500 .
C13 H13 0.9500 .
C14 C15 1.535(3) .
C14 H14A 0.9900 .
C14 H14B 0.9900 .
C15 H15A 0.9900 .
C15 H15B 0.9900 .
C16 C17 1.397(3) .
C16 C21 1.398(3) .
C17 C18 1.387(3) .
C17 H17 0.9500 .
C18 C19 1.389(4) .
C18 H18 0.9500 .
C19 C20 1.386(4) .
C19 H19 0.9500 .
C20 C21 1.392(3) .
C20 H20 0.9500 .
C21 H21 0.9500 .
C22 C27 1.395(3) .
C22 C23 1.397(3) .
C23 C24 1.400(3) .
C23 H23 0.9500 .
C24 C25 1.372(4) .
C24 H24 0.9500 .
C25 C26 1.393(3) .
C25 H25 0.9500 .
C26 C27 1.387(3) .
C26 H26 0.9500 .
C27 H27 0.9500 .
B1 C28 1.645(3) .
B1 C34 1.650(3) .
B1 C46 1.652(3) .
B1 C40 1.654(3) .
C28 C29 1.403(3) .
C28 C33 1.410(3) .
C29 C30 1.399(3) .
C29 H29 0.9500 .
C30 C31 1.388(3) .
C30 H30 0.9500 .
C31 C32 1.387(3) .
C31 H31 0.9500 .
C32 C33 1.395(3) .
C32 H32 0.9500 .
C33 H33 0.9500 .
C34 C39 1.406(3) .
C34 C35 1.411(3) .
C35 C36 1.401(3) .
C35 H35 0.9500 .
C36 C37 1.392(4) .
C36 H36 0.9500 .
C37 C38 1.391(4) .
C37 H37 0.9500 .
C38 C39 1.394(3) .
C38 H38 0.9500 .
C39 H39 0.9500 .
C40 C45 1.401(3) .
C40 C41 1.415(3) .
C41 C42 1.394(3) .
C41 H41 0.9500 .
C42 C43 1.386(3) .
C42 H42 0.9500 .
C43 C44 1.393(3) .
C43 H43 0.9500 .
C44 C45 1.395(3) .
C44 H44 0.9500 .
C45 H45 0.9500 .
C46 C51 1.403(3) .
C46 C47 1.408(3) .
C47 C48 1.396(3) .
C47 H47 0.9500 .
C48 C49 1.393(3) .
C48 H48 0.9500 .
C49 C50 1.389(3) .
C49 H49 0.9500 .
C50 C51 1.393(3) .
C50 H50 0.9500 .
C51 H51 0.9500 .
C1S C2S 1.526(9) .
C1S H1S1 0.9800 .
C1S H1S2 0.9800 .
C1S H1S3 0.9800 .
C2S C3S 1.524(8) .
C2S H2S1 0.9900 .
C2S H2S2 0.9900 .
C3S C3S 1.500(10) 2_676
C3S H3S1 0.9900 .
C3S H3S2 0.9900 .
C4S C5S 1.524(17) .
C4S H4S1 0.9800 .
C4S H4S2 0.9800 .
C4S H4S3 0.9800 .
C5S C6S 1.509(17) .
C5S H5S1 0.9900 .
C5S H5S2 0.9900 .
C6S C7S 1.520(14) .
C6S H6S1 0.9900 .
C6S H6S2 0.9900 .
C7S C8S 1.516(17) .
C7S H7S1 0.9900 .
C7S H7S2 0.9900 .
C8S C9S 1.471(17) .
C8S H8S1 0.9900 .
C8S H8S2 0.9900 .
C9S H9S1 0.9800 .
C9S H9S2 0.9800 .
C9S H9S3 0.9800 .

loop_
_geom_torsion_atom_site_label_1
_geom_torsion_atom_site_label_2
_geom_torsion_atom_site_label_3
_geom_torsion_atom_site_label_4
_geom_torsion
_geom_torsion_site_symmetry_4
N1 Ir1 P1 C22 105.94(9) .
C5 Ir1 P1 C22 -142.78(9) .
C2 Ir1 P1 C22 -71.20(10) .
C1 Ir1 P1 C22 -104.09(9) .
C3 Ir1 P1 C22 -77.18(19) .
C4 Ir1 P1 C22 -161.55(11) .
Cl1 Ir1 P1 C22 22.68(7) .
N1 Ir1 P1 C16 -132.30(9) .
C5 Ir1 P1 C16 -21.02(10) .
C2 Ir1 P1 C16 50.55(11) .
C1 Ir1 P1 C16 17.67(10) .
C3 Ir1 P1 C16 44.58(19) .
C4 Ir1 P1 C16 -39.79(12) .
Cl1 Ir1 P1 C16 144.44(8) .
N1 Ir1 P1 C15 -14.64(9) .
C5 Ir1 P1 C15 96.64(10) .
C2 Ir1 P1 C15 168.22(10) .
C1 Ir1 P1 C15 135.34(10) .
C3 Ir1 P1 C15 162.25(19) .
C4 Ir1 P1 C15 77.87(12) .
Cl1 Ir1 P1 C15 -97.90(8) .
C5 Ir1 N1 C11 103.68(17) .
C2 Ir1 N1 C11 30.2(2) .
C1 Ir1 N1 C11 104.9(2) .
C3 Ir1 N1 C11 35.50(19) .
C4 Ir1 N1 C11 69.50(17) .
P1 Ir1 N1 C11 -145.53(17) .
Cl1 Ir1 N1 C11 -54.03(17) .
C5 Ir1 N1 N2 -74.39(17) .
C2 Ir1 N1 N2 -147.91(16) .
C1 Ir1 N1 N2 -73.2(2) .
C3 Ir1 N1 N2 -142.57(16) .
C4 Ir1 N1 N2 -108.57(17) .
P1 Ir1 N1 N2 36.41(16) .
Cl1 Ir1 N1 N2 127.91(16) .
C11 N1 N2 C13 0.7(2) .
Ir1 N1 N2 C13 179.06(14) .
C11 N1 N2 C14 177.74(18) .
Ir1 N1 N2 C14 -3.9(3) .
N1 Ir1 C1 C2 -120.32(15) .
C5 Ir1 C1 C2 -118.45(17) .
C3 Ir1 C1 C2 -38.14(12) .
C4 Ir1 C1 C2 -79.97(13) .
P1 Ir1 C1 C2 132.80(11) .
Cl1 Ir1 C1 C2 33.58(14) .
N1 Ir1 C1 C5 -1.9(2) .
C2 Ir1 C1 C5 118.45(17) .
C3 Ir1 C1 C5 80.32(12) .
C4 Ir1 C1 C5 38.49(11) .
P1 Ir1 C1 C5 -108.75(11) .
Cl1 Ir1 C1 C5 152.04(9) .
N1 Ir1 C1 C6 119.6(2) .
C5 Ir1 C1 C6 121.4(3) .
C2 Ir1 C1 C6 -120.1(3) .
C3 Ir1 C1 C6 -158.3(2) .
C4 Ir1 C1 C6 159.9(2) .
P1 Ir1 C1 C6 12.7(2) .
Cl1 Ir1 C1 C6 -86.5(2) .
C5 C1 C2 C3 2.5(2) .
C6 C1 C2 C3 -170.11(19) .
Ir1 C1 C2 C3 62.75(13) .
C5 C1 C2 C7 175.8(2) .
C6 C1 C2 C7 3.2(3) .
Ir1 C1 C2 C7 -123.9(2) .
C5 C1 C2 Ir1 -60.22(13) .
C6 C1 C2 Ir1 127.1(2) .
N1 Ir1 C2 C1 125.25(14) .
C5 Ir1 C2 C1 37.36(12) .
C3 Ir1 C2 C1 117.09(17) .
C4 Ir1 C2 C1 80.12(13) .
P1 Ir1 C2 C1 -59.92(13) .
Cl1 Ir1 C2 C1 -153.31(11) .
N1 Ir1 C2 C3 8.17(19) .
C5 Ir1 C2 C3 -79.72(12) .
C1 Ir1 C2 C3 -117.09(17) .
C4 Ir1 C2 C3 -36.97(11) .
P1 Ir1 C2 C3 -177.01(9) .
Cl1 Ir1 C2 C3 89.60(11) .
N1 Ir1 C2 C7 -111.8(2) .
C5 Ir1 C2 C7 160.3(2) .
C1 Ir1 C2 C7 122.9(2) .
C3 Ir1 C2 C7 -120.0(2) .
C4 Ir1 C2 C7 -157.0(2) .
P1 Ir1 C2 C7 63.0(2) .
Cl1 Ir1 C2 C7 -30.4(2) .
C1 C2 C3 C4 -0.4(2) .
C7 C2 C3 C4 -173.93(19) .
Ir1 C2 C3 C4 62.23(13) .
C1 C2 C3 C8 178.14(19) .
C7 C2 C3 C8 4.6(3) .
Ir1 C2 C3 C8 -119.21(19) .
C1 C2 C3 Ir1 -62.65(13) .
C7 C2 C3 Ir1 123.8(2) .
N1 Ir1 C3 C4 67.22(13) .
C5 Ir1 C3 C4 -36.70(12) .
C2 Ir1 C3 C4 -117.52(17) .
C1 Ir1 C3 C4 -79.75(13) .
P1 Ir1 C3 C4 -109.50(18) .
Cl1 Ir1 C3 C4 150.67(11) .
N1 Ir1 C3 C2 -175.26(11) .
C5 Ir1 C3 C2 80.82(13) .
C1 Ir1 C3 C2 37.77(12) .
C4 Ir1 C3 C2 117.52(17) .
P1 Ir1 C3 C2 8.0(2) .
Cl1 Ir1 C3 C2 -91.82(11) .
N1 Ir1 C3 C8 -56.22(19) .
C5 Ir1 C3 C8 -160.1(2) .
C2 Ir1 C3 C8 119.0(2) .
C1 Ir1 C3 C8 156.8(2) .
C4 Ir1 C3 C8 -123.4(2) .
P1 Ir1 C3 C8 127.06(18) .
Cl1 Ir1 C3 C8 27.23(18) .
C2 C3 C4 C5 -1.9(2) .
C8 C3 C4 C5 179.62(19) .
Ir1 C3 C4 C5 59.04(13) .
C2 C3 C4 C9 178.04(19) .
C8 C3 C4 C9 -0.5(3) .
Ir1 C3 C4 C9 -121.0(2) .
C2 C3 C4 Ir1 -60.91(13) .
C8 C3 C4 Ir1 120.6(2) .
N1 Ir1 C4 C3 -118.78(12) .
C5 Ir1 C4 C3 119.77(17) .
C2 Ir1 C4 C3 38.15(12) .
C1 Ir1 C4 C3 81.02(13) .
P1 Ir1 C4 C3 149.13(10) .
Cl1 Ir1 C4 C3 -35.94(13) .
N1 Ir1 C4 C5 121.45(12) .
C2 Ir1 C4 C5 -81.62(12) .
C1 Ir1 C4 C5 -38.75(11) .
C3 Ir1 C4 C5 -119.77(17) .
P1 Ir1 C4 C5 29.36(16) .
Cl1 Ir1 C4 C5 -155.71(9) .
N1 Ir1 C4 C9 3.28(18) .
C5 Ir1 C4 C9 -118.2(2) .
C2 Ir1 C4 C9 160.2(2) .
C1 Ir1 C4 C9 -156.9(2) .
C3 Ir1 C4 C9 122.1(2) .
P1 Ir1 C4 C9 -88.8(2) .
Cl1 Ir1 C4 C9 86.12(18) .
C3 C4 C5 C1 3.4(2) .
C9 C4 C5 C1 -176.49(18) .
Ir1 C4 C5 C1 63.42(13) .
C3 C4 C5 C10 171.15(19) .
C9 C4 C5 C10 -8.8(3) .
Ir1 C4 C5 C10 -128.9(2) .
C3 C4 C5 Ir1 -60.00(14) .
C9 C4 C5 Ir1 120.09(19) .
C2 C1 C5 C4 -3.6(2) .
C6 C1 C5 C4 168.87(19) .
Ir1 C1 C5 C4 -64.08(13) .
C2 C1 C5 C10 -171.29(19) .
C6 C1 C5 C10 1.2(3) .
Ir1 C1 C5 C10 128.3(2) .
C2 C1 C5 Ir1 60.43(13) .
C6 C1 C5 Ir1 -127.0(2) .
N1 Ir1 C5 C4 -65.16(12) .
C2 Ir1 C5 C4 78.83(12) .
C1 Ir1 C5 C4 115.87(16) .
C3 Ir1 C5 C4 35.84(11) .
P1 Ir1 C5 C4 -162.62(10) .
Cl1 Ir1 C5 C4 53.24(19) .
N1 Ir1 C5 C1 178.96(11) .
C2 Ir1 C5 C1 -37.04(12) .
C3 Ir1 C5 C1 -80.03(12) .
C4 Ir1 C5 C1 -115.87(16) .
P1 Ir1 C5 C1 81.51(11) .
Cl1 Ir1 C5 C1 -62.63(18) .
N1 Ir1 C5 C10 57.0(2) .
C2 Ir1 C5 C10 -159.0(2) .
C1 Ir1 C5 C10 -122.0(2) .
C3 Ir1 C5 C10 158.0(2) .
C4 Ir1 C5 C10 122.1(2) .
P1 Ir1 C5 C10 -40.5(2) .
Cl1 Ir1 C5 C10 175.39(14) .
N2 N1 C11 C12 -0.4(2) .
Ir1 N1 C11 C12 -178.79(14) .
N1 C11 C12 C13 -0.1(2) .
N1 N2 C13 C12 -0.7(2) .
C14 N2 C13 C12 -177.55(19) .
C11 C12 C13 N2 0.5(2) .
C13 N2 C14 C15 114.7(2) .
N1 N2 C14 C15 -61.8(2) .
N2 C14 C15 P1 75.97(19) .
C22 P1 C15 C14 -155.37(15) .
C16 P1 C15 C14 97.44(16) .
Ir1 P1 C15 C14 -30.04(16) .
C22 P1 C16 C17 -158.13(17) .
C15 P1 C16 C17 -47.76(19) .
Ir1 P1 C16 C17 74.12(19) .
C22 P1 C16 C21 22.7(2) .
C15 P1 C16 C21 133.09(19) .
Ir1 P1 C16 C21 -105.03(18) .
C21 C16 C17 C18 0.7(3) .
P1 C16 C17 C18 -178.50(18) .
C16 C17 C18 C19 0.1(4) .
C17 C18 C19 C20 -0.5(4) .
C18 C19 C20 C21 0.1(4) .
C19 C20 C21 C16 0.7(4) .
C17 C16 C21 C20 -1.1(3) .
P1 C16 C21 C20 178.1(2) .
C16 P1 C22 C27 -86.56(18) .
C15 P1 C22 C27 166.41(16) .
Ir1 P1 C22 C27 43.75(18) .
C16 P1 C22 C23 91.44(19) .
C15 P1 C22 C23 -15.6(2) .
Ir1 P1 C22 C23 -138.25(16) .
C27 C22 C23 C24 -0.3(3) .
P1 C22 C23 C24 -178.24(17) .
C22 C23 C24 C25 0.8(3) .
C23 C24 C25 C26 -0.7(4) .
C24 C25 C26 C27 0.2(4) .
C25 C26 C27 C22 0.4(4) .
C23 C22 C27 C26 -0.3(3) .
P1 C22 C27 C26 177.80(18) .
C34 B1 C28 C29 94.8(2) .
C46 B1 C28 C29 -25.5(3) .
C40 B1 C28 C29 -143.83(19) .
C34 B1 C28 C33 -81.8(2) .
C46 B1 C28 C33 157.87(18) .
C40 B1 C28 C33 39.6(2) .
C33 C28 C29 C30 -0.2(3) .
B1 C28 C29 C30 -176.99(19) .
C28 C29 C30 C31 0.9(3) .
C29 C30 C31 C32 -0.6(3) .
C30 C31 C32 C33 -0.3(3) .
C31 C32 C33 C28 1.0(3) .
C29 C28 C33 C32 -0.8(3) .
B1 C28 C33 C32 176.07(19) .
C28 B1 C34 C39 -161.47(19) .
C46 B1 C34 C39 -42.8(3) .
C40 B1 C34 C39 76.7(2) .
C28 B1 C34 C35 19.3(3) .
C46 B1 C34 C35 137.98(19) .
C40 B1 C34 C35 -102.5(2) .
C39 C34 C35 C36 1.2(3) .
B1 C34 C35 C36 -179.6(2) .
C34 C35 C36 C37 -1.1(3) .
C35 C36 C37 C38 0.4(4) .
C36 C37 C38 C39 0.2(4) .
C37 C38 C39 C34 0.0(4) .
C35 C34 C39 C38 -0.6(3) .
B1 C34 C39 C38 -179.9(2) .
C28 B1 C40 C45 -147.34(18) .
C34 B1 C40 C45 -26.4(3) .
C46 B1 C40 C45 94.6(2) .
C28 B1 C40 C41 35.4(2) .
C34 B1 C40 C41 156.33(17) .
C46 B1 C40 C41 -82.7(2) .
C45 C40 C41 C42 1.0(3) .
B1 C40 C41 C42 178.51(18) .
C40 C41 C42 C43 -1.1(3) .
C41 C42 C43 C44 0.3(3) .
C42 C43 C44 C45 0.3(3) .
C43 C44 C45 C40 -0.3(3) .
C41 C40 C45 C44 -0.4(3) .
B1 C40 C45 C44 -177.78(18) .
C28 B1 C46 C51 -85.4(2) .
C34 B1 C46 C51 155.11(18) .
C40 B1 C46 C51 34.5(2) .
C28 B1 C46 C47 89.3(2) .
C34 B1 C46 C47 -30.2(3) .
C40 B1 C46 C47 -150.86(19) .
C51 C46 C47 C48 0.6(3) .
B1 C46 C47 C48 -174.4(2) .
C46 C47 C48 C49 -0.2(3) .
C47 C48 C49 C50 -0.5(3) .
C48 C49 C50 C51 0.8(3) .
C49 C50 C51 C46 -0.3(3) .
C47 C46 C51 C50 -0.4(3) .
B1 C46 C51 C50 174.65(19) .
C1S C2S C3S C3S 174.4(5) 2_676
C4S C5S C6S C7S -168.7(13) .
C5S C6S C7S C8S -172.9(11) .
C6S C7S C8S C9S 174.7(13) .
